data_4061437
loop_
_publ_author_name
'Li, X'
'Incarvito, C. D.'
'Crabtree, R. H.'

_publ_section_title
;
"Intramolecular Oxygen Transfer from a Nitro Group to a
C-C Triple Bond Mediated by Iridium Hydrides"
;
_journal_name_full Organometallics
_journal_paper_doi 10.1021/om050116+
_journal_year 2005
_chemical_formula_sum 'C56 H49 Cl4 F6 Ir N O3 P2 Sb'
_chemical_formula_weight 1415.65
_space_group_IT_number 2
_symmetry_cell_setting triclinic
_symmetry_space_group_name_Hall '-P 1'
_symmetry_space_group_name_H-M 'P -1'
_cell_angle_alpha 102.95(3)
_cell_angle_beta 90.03(3)
_cell_angle_gamma 94.13(3)
_cell_formula_units_Z 2
_cell_length_a 13.542(3)
_cell_length_b 13.872(3)
_cell_length_c 14.801(3)
_cell_measurement_temperature 173(2)
_cell_volume 2702.1(9)
_diffrn_ambient_temperature 173(2)
_exptl_crystal_density_diffrn 1.740
_cod_depositor_comments
;
The following automatic conversions were performed:
'_symmetry_cell_setting' value 'Triclinic' changed to 'triclinic'
according to '/home/saulius/struct/CIF-dictionaries/cif_core.dic'
dictionary named 'cif_core.dic' version 2.4.1 from 2010-06-29.

Automatic conversion script
Id: cif_fix_enum 1527 2010-12-29 10:47:43Z saulius 
;
_cod_database_code 4061437

loop_
_symmetry_equiv_pos_as_xyz
'x, y, z'
'-x, -y, -z'

loop_
_atom_site_label
_atom_site_type_symbol
_atom_site_fract_x
_atom_site_fract_y
_atom_site_fract_z
_atom_site_U_iso_or_equiv
_atom_site_adp_type
_atom_site_occupancy
_atom_site_symmetry_multiplicity
_atom_site_calc_flag
_atom_site_refinement_flags
_atom_site_disorder_assembly
_atom_site_disorder_group
Ir1 Ir 0.364241(12) 0.697817(12) 0.237986(11) 0.02430(6) Uani 1 1 d . . .
P1 P 0.29457(8) 0.78740(8) 0.13629(8) 0.0295(3) Uani 1 1 d . . .
P2 P 0.42308(8) 0.61250(8) 0.35183(8) 0.0260(2) Uani 1 1 d . . .
O1 O 0.4009(3) 0.5385(3) -0.0266(2) 0.0468(9) Uani 1 1 d . . .
O3 O 0.2904(2) 0.7812(2) 0.3561(2) 0.0325(7) Uani 1 1 d . . .
O2 O 0.1646(2) 0.6144(2) 0.2350(2) 0.0381(8) Uani 1 1 d . . .
N1 N 0.2475(3) 0.5933(3) 0.2064(2) 0.0291(8) Uani 1 1 d . . .
C1 C 0.4467(3) 0.6193(3) 0.1281(3) 0.0298(10) Uani 1 1 d . . .
H1A H 0.4823 0.6680 0.0977 0.036 Uiso 1 1 calc R . .
H1B H 0.4972 0.5850 0.1547 0.036 Uiso 1 1 calc R . .
C2 C 0.3892(3) 0.5449(3) 0.0559(3) 0.0335(10) Uani 1 1 d . . .
C3 C 0.2531(3) 0.4910(3) 0.1573(3) 0.0289(10) Uani 1 1 d . . .
C4 C 0.3181(3) 0.4694(3) 0.0843(3) 0.0326(10) Uani 1 1 d . . .
C5 C 0.3151(4) 0.3720(4) 0.0335(3) 0.0420(12) Uani 1 1 d . . .
H5A H 0.3568 0.3551 -0.0185 0.050 Uiso 1 1 calc R . .
C6 C 0.2521(4) 0.2995(4) 0.0578(4) 0.0475(13) Uani 1 1 d . . .
H6A H 0.2512 0.2333 0.0222 0.057 Uiso 1 1 calc R . .
C7 C 0.1908(4) 0.3208(3) 0.1322(4) 0.0436(13) Uani 1 1 d . . .
H7A H 0.1503 0.2696 0.1498 0.052 Uiso 1 1 calc R . .
C8 C 0.1887(3) 0.4188(3) 0.1816(3) 0.0371(11) Uani 1 1 d . . .
H8A H 0.1440 0.4359 0.2311 0.045 Uiso 1 1 calc R . .
C9 C 0.3010(4) 0.9193(4) 0.4833(4) 0.0520(14) Uani 1 1 d . . .
H9A H 0.2358 0.8897 0.4953 0.078 Uiso 1 1 calc R . .
H9B H 0.2947 0.9872 0.4763 0.078 Uiso 1 1 calc R . .
H9C H 0.3462 0.9205 0.5353 0.078 Uiso 1 1 calc R . .
C10 C 0.3409(4) 0.8594(3) 0.3965(3) 0.0351(11) Uani 1 1 d . . .
C11 C 0.4346(4) 0.8816(3) 0.3598(3) 0.0343(11) Uani 1 1 d . . .
H11A H 0.4729 0.9415 0.3857 0.041 Uiso 1 1 calc R . .
C12 C 0.4683(3) 0.8135(3) 0.2857(3) 0.0302(10) Uani 1 1 d . . .
C13 C 0.5704(3) 0.8312(3) 0.2564(3) 0.0314(10) Uani 1 1 d . . .
C14 C 0.6319(3) 0.7535(4) 0.2296(3) 0.0360(11) Uani 1 1 d . . .
H14A H 0.6059 0.6875 0.2270 0.043 Uiso 1 1 calc R . .
C15 C 0.7287(4) 0.7701(4) 0.2070(3) 0.0450(13) Uani 1 1 d . . .
H15A H 0.7697 0.7163 0.1914 0.054 Uiso 1 1 calc R . .
C16 C 0.7668(4) 0.8656(5) 0.2067(4) 0.0608(17) Uani 1 1 d . . .
H16A H 0.8326 0.8767 0.1872 0.073 Uiso 1 1 calc R . .
C17 C 0.7087(4) 0.9447(4) 0.2348(4) 0.0561(15) Uani 1 1 d . . .
H17A H 0.7355 1.0105 0.2378 0.067 Uiso 1 1 calc R . .
C18 C 0.6115(4) 0.9273(4) 0.2586(4) 0.0442(12) Uani 1 1 d . . .
H18A H 0.5716 0.9818 0.2768 0.053 Uiso 1 1 calc R . .
C19 C 0.1820(4) 0.7231(4) 0.0765(3) 0.0390(12) Uani 1 1 d . . .
C20 C 0.0875(4) 0.7450(5) 0.1031(4) 0.0595(16) Uani 1 1 d . . .
H20A H 0.0777 0.7968 0.1556 0.071 Uiso 1 1 calc R . .
C21 C 0.0072(5) 0.6924(6) 0.0542(6) 0.085(2) Uani 1 1 d . . .
H21A H -0.0574 0.7093 0.0735 0.102 Uiso 1 1 calc R . .
C22 C 0.0172(5) 0.6177(6) -0.0201(7) 0.089(3) Uani 1 1 d . . .
H22A H -0.0398 0.5822 -0.0523 0.107 Uiso 1 1 calc R . .
C23 C 0.1125(6) 0.5925(5) -0.0497(5) 0.084(2) Uani 1 1 d . . .
H23A H 0.1205 0.5399 -0.1021 0.101 Uiso 1 1 calc R . .
C24 C 0.1958(4) 0.6458(4) -0.0011(4) 0.0565(16) Uani 1 1 d . . .
H24A H 0.2607 0.6298 -0.0204 0.068 Uiso 1 1 calc R . .
C25 C 0.3667(3) 0.8171(3) 0.0396(3) 0.0318(10) Uani 1 1 d . . .
C26 C 0.3178(4) 0.8334(3) -0.0371(3) 0.0371(11) Uani 1 1 d . . .
H26A H 0.2478 0.8223 -0.0420 0.045 Uiso 1 1 calc R . .
C27 C 0.3693(4) 0.8654(4) -0.1062(3) 0.0456(13) Uani 1 1 d . . .
H27A H 0.3347 0.8771 -0.1581 0.055 Uiso 1 1 calc R . .
C28 C 0.4719(4) 0.8807(4) -0.1005(3) 0.0438(12) Uani 1 1 d . . .
H28A H 0.5077 0.9016 -0.1489 0.053 Uiso 1 1 calc R . .
C29 C 0.5215(4) 0.8653(3) -0.0237(3) 0.0403(12) Uani 1 1 d . . .
H29A H 0.5916 0.8763 -0.0190 0.048 Uiso 1 1 calc R . .
C30 C 0.4693(4) 0.8339(3) 0.0462(3) 0.0349(11) Uani 1 1 d . . .
H30A H 0.5037 0.8237 0.0988 0.042 Uiso 1 1 calc R . .
C31 C 0.2570(3) 0.9095(3) 0.1957(3) 0.0351(11) Uani 1 1 d . . .
C32 C 0.2924(4) 0.9948(4) 0.1685(4) 0.0429(12) Uani 1 1 d . . .
H32A H 0.3395 0.9901 0.1204 0.051 Uiso 1 1 calc R . .
C33 C 0.2609(5) 1.0857(4) 0.2096(4) 0.0568(15) Uani 1 1 d . . .
H33A H 0.2862 1.1431 0.1899 0.068 Uiso 1 1 calc R . .
C34 C 0.1939(5) 1.0942(5) 0.2780(5) 0.0662(19) Uani 1 1 d . . .
H34A H 0.1726 1.1574 0.3066 0.079 Uiso 1 1 calc R . .
C35 C 0.1560(5) 1.0093(6) 0.3066(4) 0.070(2) Uani 1 1 d . . .
H35A H 0.1083 1.0149 0.3542 0.084 Uiso 1 1 calc R . .
C36 C 0.1880(4) 0.9174(4) 0.2657(4) 0.0481(14) Uani 1 1 d . . .
H36A H 0.1628 0.8600 0.2855 0.058 Uiso 1 1 calc R . .
C37 C 0.5213(3) 0.5283(3) 0.3171(3) 0.0304(10) Uani 1 1 d . . .
C38 C 0.6127(3) 0.5390(3) 0.3631(3) 0.0353(11) Uani 1 1 d . . .
H38A H 0.6258 0.5907 0.4167 0.042 Uiso 1 1 calc R . .
C39 C 0.6839(4) 0.4743(4) 0.3306(4) 0.0451(13) Uani 1 1 d . . .
H39A H 0.7457 0.4806 0.3626 0.054 Uiso 1 1 calc R . .
C40 C 0.6659(4) 0.4001(4) 0.2514(4) 0.0456(13) Uani 1 1 d . . .
H40A H 0.7164 0.3575 0.2282 0.055 Uiso 1 1 calc R . .
C41 C 0.5756(4) 0.3872(4) 0.2058(3) 0.0415(12) Uani 1 1 d . . .
H41A H 0.5634 0.3356 0.1519 0.050 Uiso 1 1 calc R . .
C42 C 0.5031(4) 0.4505(3) 0.2393(3) 0.0339(11) Uani 1 1 d . . .
H42A H 0.4400 0.4409 0.2092 0.041 Uiso 1 1 calc R . .
C43 C 0.3225(3) 0.5357(3) 0.3878(3) 0.0297(10) Uani 1 1 d . . .
C44 C 0.2319(3) 0.5767(4) 0.4130(3) 0.0359(11) Uani 1 1 d . . .
H44A H 0.2245 0.6440 0.4117 0.043 Uiso 1 1 calc R . .
C45 C 0.1529(4) 0.5202(4) 0.4399(3) 0.0441(13) Uani 1 1 d . . .
H45A H 0.0922 0.5488 0.4577 0.053 Uiso 1 1 calc R . .
C46 C 0.1639(4) 0.4215(4) 0.4403(4) 0.0528(15) Uani 1 1 d . . .
H46A H 0.1097 0.3821 0.4570 0.063 Uiso 1 1 calc R . .
C47 C 0.2522(4) 0.3801(4) 0.4169(3) 0.0427(12) Uani 1 1 d . . .
H47A H 0.2590 0.3130 0.4192 0.051 Uiso 1 1 calc R . .
C48 C 0.3316(4) 0.4357(3) 0.3900(3) 0.0366(11) Uani 1 1 d . . .
H48A H 0.3921 0.4063 0.3730 0.044 Uiso 1 1 calc R . .
C49 C 0.4686(3) 0.6955(3) 0.4600(3) 0.0288(9) Uani 1 1 d . . .
C50 C 0.5567(3) 0.7538(3) 0.4626(3) 0.0335(10) Uani 1 1 d . . .
H50A H 0.5932 0.7496 0.4072 0.040 Uiso 1 1 calc R . .
C51 C 0.5931(4) 0.8178(3) 0.5430(3) 0.0395(12) Uani 1 1 d . . .
H51A H 0.6544 0.8557 0.5433 0.047 Uiso 1 1 calc R . .
C52 C 0.5378(4) 0.8256(4) 0.6239(4) 0.0442(13) Uani 1 1 d . . .
H52A H 0.5614 0.8700 0.6795 0.053 Uiso 1 1 calc R . .
C53 C 0.4491(4) 0.7694(4) 0.6237(3) 0.0428(12) Uani 1 1 d . . .
H53A H 0.4116 0.7752 0.6787 0.051 Uiso 1 1 calc R . .
C54 C 0.4155(4) 0.7039(3) 0.5417(3) 0.0351(11) Uani 1 1 d . . .
H54A H 0.3552 0.6643 0.5415 0.042 Uiso 1 1 calc R . .
Sb1 Sb 0.90865(3) 0.22365(3) 0.31070(3) 0.04958(11) Uani 1 1 d . . .
F1 F 0.9626(8) 0.2398(6) 0.4236(5) 0.252(5) Uani 1 1 d . . .
F2 F 0.8530(5) 0.2099(6) 0.1934(4) 0.180(3) Uani 1 1 d . . .
F3 F 0.9228(4) 0.0902(3) 0.2896(6) 0.164(3) Uani 1 1 d . . .
F4 F 0.7798(4) 0.2030(4) 0.3449(5) 0.157(3) Uani 1 1 d . . .
F5 F 1.0328(3) 0.2469(4) 0.2659(5) 0.139(2) Uani 1 1 d . . .
F6 F 0.8937(4) 0.3585(3) 0.3330(4) 0.1270(19) Uani 1 1 d . . .

loop_
_atom_site_aniso_label
_atom_site_aniso_U_11
_atom_site_aniso_U_22
_atom_site_aniso_U_33
_atom_site_aniso_U_23
_atom_site_aniso_U_13
_atom_site_aniso_U_12
Ir1 0.02336(10) 0.02526(10) 0.02569(10) 0.00909(7) -0.00133(6) 0.00043(6)
P1 0.0271(6) 0.0318(6) 0.0325(6) 0.0134(5) -0.0051(5) 0.0019(5)
P2 0.0281(6) 0.0260(6) 0.0249(6) 0.0087(5) -0.0025(5) 0.0000(5)
O1 0.047(2) 0.069(2) 0.0249(18) 0.0114(17) 0.0009(15) 0.0020(18)
O3 0.0314(17) 0.0320(17) 0.0347(17) 0.0070(14) 0.0030(14) 0.0083(14)
O2 0.0234(18) 0.045(2) 0.046(2) 0.0108(16) 0.0037(14) 0.0003(14)
N1 0.028(2) 0.034(2) 0.0274(19) 0.0134(16) -0.0058(16) -0.0037(16)
C1 0.032(2) 0.027(2) 0.032(2) 0.0086(19) 0.0034(19) 0.0044(19)
C2 0.035(3) 0.038(3) 0.029(2) 0.008(2) 0.000(2) 0.011(2)
C3 0.031(2) 0.027(2) 0.028(2) 0.0072(19) -0.0076(19) -0.0026(19)
C4 0.030(2) 0.038(3) 0.031(2) 0.010(2) -0.011(2) 0.005(2)
C5 0.040(3) 0.042(3) 0.039(3) -0.002(2) -0.011(2) 0.000(2)
C6 0.042(3) 0.036(3) 0.056(3) -0.006(2) -0.008(3) 0.003(2)
C7 0.044(3) 0.029(3) 0.055(3) 0.009(2) -0.014(3) -0.013(2)
C8 0.033(3) 0.040(3) 0.037(3) 0.009(2) -0.008(2) -0.004(2)
C9 0.065(4) 0.042(3) 0.045(3) -0.001(3) 0.004(3) 0.010(3)
C10 0.045(3) 0.027(2) 0.034(3) 0.006(2) -0.001(2) 0.007(2)
C11 0.040(3) 0.023(2) 0.039(3) 0.007(2) -0.005(2) 0.002(2)
C12 0.037(3) 0.023(2) 0.033(2) 0.0130(19) -0.006(2) -0.0008(19)
C13 0.032(2) 0.037(3) 0.027(2) 0.013(2) -0.0085(19) -0.006(2)
C14 0.032(3) 0.044(3) 0.035(3) 0.016(2) -0.008(2) -0.006(2)
C15 0.031(3) 0.063(4) 0.040(3) 0.014(3) -0.007(2) -0.009(2)
C16 0.036(3) 0.089(5) 0.063(4) 0.037(4) -0.004(3) -0.026(3)
C17 0.050(4) 0.053(4) 0.074(4) 0.038(3) -0.010(3) -0.014(3)
C18 0.044(3) 0.038(3) 0.055(3) 0.022(2) -0.011(2) -0.005(2)
C19 0.035(3) 0.044(3) 0.044(3) 0.025(2) -0.014(2) -0.006(2)
C20 0.032(3) 0.078(4) 0.071(4) 0.025(3) -0.009(3) -0.003(3)
C21 0.042(4) 0.097(6) 0.124(7) 0.044(5) -0.022(4) -0.010(4)
C22 0.057(5) 0.075(5) 0.142(8) 0.048(5) -0.059(5) -0.022(4)
C23 0.103(6) 0.055(4) 0.094(5) 0.019(4) -0.065(5) -0.014(4)
C24 0.048(3) 0.050(3) 0.074(4) 0.021(3) -0.033(3) -0.006(3)
C25 0.036(3) 0.028(2) 0.033(3) 0.011(2) 0.001(2) 0.003(2)
C26 0.041(3) 0.039(3) 0.033(3) 0.015(2) -0.007(2) 0.001(2)
C27 0.066(4) 0.044(3) 0.029(3) 0.013(2) -0.011(2) 0.000(3)
C28 0.061(4) 0.037(3) 0.033(3) 0.011(2) 0.004(2) -0.005(2)
C29 0.042(3) 0.038(3) 0.042(3) 0.012(2) 0.001(2) -0.002(2)
C30 0.042(3) 0.031(2) 0.035(3) 0.015(2) 0.001(2) 0.001(2)
C31 0.032(3) 0.041(3) 0.035(3) 0.009(2) -0.002(2) 0.010(2)
C32 0.041(3) 0.040(3) 0.047(3) 0.008(2) -0.012(2) 0.007(2)
C33 0.056(4) 0.041(3) 0.070(4) 0.005(3) -0.021(3) 0.011(3)
C34 0.066(4) 0.048(4) 0.080(5) -0.003(3) -0.027(4) 0.024(3)
C35 0.052(4) 0.113(6) 0.047(4) 0.012(4) -0.004(3) 0.041(4)
C36 0.050(3) 0.056(3) 0.044(3) 0.016(3) 0.002(3) 0.027(3)
C37 0.038(3) 0.027(2) 0.030(2) 0.0162(19) -0.005(2) 0.0006(19)
C38 0.037(3) 0.040(3) 0.031(2) 0.010(2) -0.002(2) 0.006(2)
C39 0.035(3) 0.048(3) 0.054(3) 0.015(3) -0.002(2) 0.010(2)
C40 0.053(3) 0.043(3) 0.046(3) 0.015(3) 0.014(3) 0.021(3)
C41 0.061(4) 0.032(3) 0.035(3) 0.011(2) -0.004(2) 0.015(2)
C42 0.047(3) 0.027(2) 0.029(2) 0.010(2) -0.007(2) 0.002(2)
C43 0.034(3) 0.030(2) 0.026(2) 0.0092(19) -0.0036(19) -0.0018(19)
C44 0.037(3) 0.043(3) 0.028(2) 0.012(2) -0.003(2) -0.005(2)
C45 0.033(3) 0.063(4) 0.038(3) 0.019(3) 0.003(2) -0.007(2)
C46 0.054(4) 0.062(4) 0.042(3) 0.023(3) -0.010(3) -0.033(3)
C47 0.050(3) 0.040(3) 0.040(3) 0.017(2) -0.010(2) -0.012(2)
C48 0.040(3) 0.037(3) 0.036(3) 0.016(2) -0.008(2) -0.003(2)
C49 0.034(2) 0.026(2) 0.028(2) 0.0093(18) -0.0069(19) -0.0013(18)
C50 0.040(3) 0.034(3) 0.029(2) 0.014(2) -0.001(2) -0.001(2)
C51 0.045(3) 0.032(3) 0.042(3) 0.014(2) -0.019(2) -0.009(2)
C52 0.057(3) 0.032(3) 0.039(3) 0.000(2) -0.019(3) 0.001(2)
C53 0.048(3) 0.045(3) 0.031(3) 0.002(2) 0.002(2) -0.001(2)
C54 0.038(3) 0.038(3) 0.028(2) 0.004(2) -0.001(2) -0.003(2)
Sb1 0.0320(2) 0.0515(2) 0.0605(2) 0.00366(19) -0.00286(17) -0.00046(16)
F1 0.406(13) 0.228(8) 0.129(5) 0.098(5) -0.167(7) -0.122(8)
F2 0.171(6) 0.252(8) 0.099(4) -0.002(4) -0.070(4) 0.029(5)
F3 0.077(3) 0.050(3) 0.355(9) 0.026(4) -0.029(4) 0.006(2)
F4 0.069(3) 0.156(5) 0.264(8) 0.089(5) 0.065(4) 0.009(3)
F5 0.071(3) 0.122(4) 0.247(7) 0.082(4) 0.066(4) 0.032(3)
F6 0.104(4) 0.064(3) 0.203(6) 0.006(3) 0.012(4) 0.014(3)

loop_
_geom_bond_atom_site_label_1
_geom_bond_atom_site_label_2
_geom_bond_distance
_geom_bond_site_symmetry_2
_geom_bond_publ_flag
Ir1 N1 2.046(4) . ?
Ir1 C12 2.056(4) . ?
Ir1 C1 2.112(4) . ?
Ir1 O3 2.157(3) . ?
Ir1 P1 2.3886(12) . ?
Ir1 P2 2.4295(12) . ?
P1 C19 1.830(5) . ?
P1 C31 1.832(5) . ?
P1 C25 1.838(5) . ?
P2 C43 1.822(5) . ?
P2 C49 1.828(4) . ?
P2 C37 1.831(5) . ?
O1 C2 1.216(5) . ?
O3 C10 1.267(5) . ?
O2 N1 1.231(5) . ?
N1 C3 1.450(5) . ?
C1 C2 1.484(6) . ?
C2 C4 1.501(7) . ?
C3 C4 1.388(6) . ?
C3 C8 1.390(6) . ?
C4 C5 1.389(6) . ?
C5 C6 1.383(7) . ?
C6 C7 1.370(7) . ?
C7 C8 1.393(7) . ?
C9 C10 1.489(7) . ?
C10 C11 1.420(7) . ?
C11 C12 1.379(6) . ?
C12 C13 1.469(6) . ?
C13 C18 1.401(6) . ?
C13 C14 1.397(7) . ?
C14 C15 1.369(7) . ?
C15 C16 1.388(8) . ?
C16 C17 1.383(8) . ?
C17 C18 1.382(7) . ?
C19 C20 1.373(7) . ?
C19 C24 1.408(8) . ?
C20 C21 1.373(9) . ?
C21 C22 1.345(10) . ?
C22 C23 1.406(11) . ?
C23 C24 1.406(8) . ?
C25 C26 1.383(6) . ?
C25 C30 1.392(6) . ?
C26 C27 1.375(7) . ?
C27 C28 1.390(7) . ?
C28 C29 1.385(7) . ?
C29 C30 1.385(6) . ?
C31 C32 1.388(7) . ?
C31 C36 1.387(7) . ?
C32 C33 1.370(7) . ?
C33 C34 1.350(9) . ?
C34 C35 1.402(9) . ?
C35 C36 1.382(8) . ?
C37 C38 1.394(6) . ?
C37 C42 1.399(6) . ?
C38 C39 1.378(6) . ?
C39 C40 1.383(7) . ?
C40 C41 1.377(7) . ?
C41 C42 1.382(7) . ?
C43 C44 1.406(6) . ?
C43 C48 1.408(6) . ?
C44 C45 1.392(6) . ?
C45 C46 1.390(7) . ?
C46 C47 1.375(8) . ?
C47 C48 1.389(7) . ?
C49 C50 1.387(6) . ?
C49 C54 1.394(6) . ?
C50 C51 1.382(6) . ?
C51 C52 1.401(7) . ?
C52 C53 1.384(7) . ?
C53 C54 1.398(6) . ?
Sb1 F1 1.785(5) . ?
Sb1 F3 1.831(4) . ?
Sb1 F4 1.838(4) . ?
Sb1 F5 1.841(4) . ?
Sb1 F6 1.851(4) . ?
Sb1 F2 1.856(5) . ?
